data_7207941
loop_
_publ_author_name
'Ma, Jie'
'Jiang, Feilong'
'Chen, Lian'
'Wu, Mingyan'
'Zhang, Shuquan'
'Xiong, Kecai'
'Han, Dong'
'Hong, Maochun'

_publ_section_title
;
 Temperature-controlled reduction of Cu(ii) and structural transformation
 on the assembly of coordination network
;
_journal_issue 12
_journal_name_full CrystEngComm
_journal_page_first 4181
_journal_paper_doi 10.1039/c2ce00004k
_journal_volume 14
_journal_year 2012
_chemical_formula_moiety 'C32 H31 Cu3 N5 O12'
_chemical_formula_sum 'C32 H31 Cu3 N5 O12'
_chemical_formula_weight 868.24
_chemical_name_systematic
;
?
;
_space_group_IT_number 2
_symmetry_cell_setting triclinic
_symmetry_space_group_name_Hall '-P 1'
_symmetry_space_group_name_H-M 'P -1'
_atom_sites_solution_hydrogens geom
_atom_sites_solution_primary direct
_atom_sites_solution_secondary difmap
_audit_creation_method SHELXL-97
_cell_angle_alpha 81.622(10)
_cell_angle_beta 86.283(12)
_cell_angle_gamma 88.301(14)
_cell_formula_units_Z 2
_cell_length_a 7.778(4)
_cell_length_b 13.275(7)
_cell_length_c 16.678(8)
_cell_measurement_reflns_used 1745
_cell_measurement_temperature 293.1500
_cell_measurement_theta_max 27.4603
_cell_measurement_theta_min 2.6248
_cell_volume 1699.7(15)
_computing_cell_refinement CrystalClear
_computing_data_collection 'CrystalClear (Rigaku, 2000)'
_computing_data_reduction CrystalClear
_computing_molecular_graphics 'SHELXL-97 (Sheldrick, 1997)'
_computing_publication_material 'SHELXL-97 (Sheldrick, 1997)'
_computing_structure_refinement 'SHELXL-97 (Sheldrick, 1997)'
_computing_structure_solution 'SHELXS-97 (Sheldrick, 1990)'
_diffrn_ambient_temperature 293.1500
_diffrn_measured_fraction_theta_full 0.991
_diffrn_measured_fraction_theta_max 0.991
_diffrn_measurement_device_type 'Scxmini CCD area-detector'
_diffrn_measurement_method \w
_diffrn_radiation_monochromator graphite
_diffrn_radiation_source 'fine-focus sealed tube'
_diffrn_radiation_type MoK\a
_diffrn_radiation_wavelength 0.71073
_diffrn_reflns_av_R_equivalents 0.0261
_diffrn_reflns_av_sigmaI/netI 0.0421
_diffrn_reflns_limit_h_max 9
_diffrn_reflns_limit_h_min -9
_diffrn_reflns_limit_k_max 12
_diffrn_reflns_limit_k_min -15
_diffrn_reflns_limit_l_max 19
_diffrn_reflns_limit_l_min -19
_diffrn_reflns_number 10838
_diffrn_reflns_theta_full 25.00
_diffrn_reflns_theta_max 25.00
_diffrn_reflns_theta_min 2.47
_exptl_absorpt_coefficient_mu 1.932
_exptl_absorpt_correction_T_max 1.0000
_exptl_absorpt_correction_T_min 0.6223
_exptl_absorpt_correction_type multi-scan
_exptl_absorpt_process_details '(CrystalClear; Rigaku, 2000)'
_exptl_crystal_colour green
_exptl_crystal_density_diffrn 1.696
_exptl_crystal_density_method 'not measured'
_exptl_crystal_description plate
_exptl_crystal_F_000 882
_exptl_crystal_size_max 0.3
_exptl_crystal_size_mid 0.2
_exptl_crystal_size_min 0.1
_refine_diff_density_max 0.824
_refine_diff_density_min -0.427
_refine_diff_density_rms 0.078
_refine_ls_extinction_method none
_refine_ls_goodness_of_fit_ref 1.046
_refine_ls_hydrogen_treatment constr
_refine_ls_matrix_type full
_refine_ls_number_parameters 469
_refine_ls_number_reflns 5929
_refine_ls_number_restraints 0
_refine_ls_restrained_S_all 1.046
_refine_ls_R_factor_all 0.0495
_refine_ls_R_factor_gt 0.0412
_refine_ls_shift/su_max 0.001
_refine_ls_shift/su_mean 0.000
_refine_ls_structure_factor_coef Fsqd
_refine_ls_weighting_details 'calc w=1/[\s^2^(Fo^2^)+(0.0668P)^2^+0.5512P] where P=(Fo^2^+2Fc^2^)/3'
_refine_ls_weighting_scheme calc
_refine_ls_wR_factor_gt 0.1127
_refine_ls_wR_factor_ref 0.1206
_reflns_number_gt 5047
_reflns_number_total 5929
_reflns_threshold_expression >2sigma(I)
_cod_data_source_file c2ce00004k.txt
_cod_data_source_block complex1
_cod_depositor_comments
;
The following automatic conversions were performed:

'_exptl_absorpt_correction_type' value 'Multi-scan' changed to
'multi-scan' according to
/home/saulius/struct/CIF-dictionaries/cif_core.dic dictionary named
'cif_core.dic' version 2.4.1 from 2010-06-29.

Automatic conversion script
Id: cif_fix_values 1715 2011-07-08 13:25:40Z adriana 
;
_cod_original_sg_symbol_H-M P-1
_cod_database_code 7207941

loop_
_symmetry_equiv_pos_as_xyz
'x, y, z'
'-x, -y, -z'

loop_
_atom_site_label
_atom_site_type_symbol
_atom_site_fract_x
_atom_site_fract_y
_atom_site_fract_z
_atom_site_U_iso_or_equiv
_atom_site_adp_type
_atom_site_occupancy
_atom_site_symmetry_multiplicity
_atom_site_calc_flag
_atom_site_refinement_flags
Cu1 Cu 0.11922(5) 0.23477(3) 0.22757(2) 0.03209(14) Uani 1 1 d .
O1 O 0.9173(4) 0.1014(3) 0.3965(2) 0.0717(9) Uani 1 1 d .
N1 N 0.3415(4) 0.3155(2) 0.20093(16) 0.0320(6) Uani 1 1 d .
C1 C 0.6817(4) 0.1986(3) 0.3397(2) 0.0357(8) Uani 1 1 d .
Cu2 Cu -0.12568(6) 0.39589(3) 0.46825(2) 0.04054(15) Uani 1 1 d .
O2 O 0.9277(3) 0.1488(2) 0.26259(17) 0.0503(7) Uani 1 1 d .
N2 N -0.0895(4) 0.3163(2) 0.57214(17) 0.0370(7) Uani 1 1 d .
C2 C 0.5985(4) 0.2343(2) 0.2689(2) 0.0332(7) Uani 1 1 d .
H2 H 0.6522 0.2253 0.2175 0.040 Uiso 1 1 calc R
Cu3 Cu 0.29782(6) -0.00739(3) 0.04137(3) 0.04386(15) Uani 1 1 d .
O3 O 0.4533(3) 0.12238(19) 0.07449(14) 0.0435(6) Uani 1 1 d .
N3 N 0.1841(4) 0.0596(2) 0.94888(17) 0.0383(7) Uani 1 1 d .
C3 C 0.4379(4) 0.2828(2) 0.27308(19) 0.0301(7) Uani 1 1 d .
O4 O 0.2281(3) 0.14042(18) 0.16022(15) 0.0419(6) Uani 1 1 d .
N4 N -0.2541(4) 0.4884(2) 0.39368(17) 0.0354(6) Uani 1 1 d .
C4 C 0.3593(4) 0.2956(2) 0.35028(19) 0.0312(7) Uani 1 1 d .
O5 O 0.0317(4) 0.3691(2) 0.14164(17) 0.0540(7) Uani 1 1 d .
N5 N -0.6299(4) 0.8820(2) 0.12010(17) 0.0341(6) Uani 1 1 d .
C5 C 0.4469(5) 0.2612(3) 0.4190(2) 0.0384(8) Uani 1 1 d .
H5A H 0.3957 0.2712 0.4706 0.046 Uiso 1 1 calc R
O6 O 0.0740(5) 0.5367(2) 0.12895(18) 0.0635(9) Uani 1 1 d .
C6 C 0.6069(5) 0.2124(3) 0.4151(2) 0.0400(8) Uani 1 1 d .
H6 H 0.6640 0.1889 0.4631 0.048 Uiso 1 1 calc R
O7 O 0.0631(3) 0.31435(18) 0.31653(15) 0.0399(6) Uani 1 1 d .
C7 C 0.8548(5) 0.1451(3) 0.3343(3) 0.0452(9) Uani 1 1 d .
O8 O 0.1441(3) 0.3848(2) 0.42073(14) 0.0426(6) Uani 1 1 d .
C8 C 0.1768(4) 0.3354(2) 0.36269(19) 0.0326(7) Uani 1 1 d .
O9 O 0.5504(5) -0.0747(3) 0.4091(2) 0.0907(12) Uani 1 1 d .
C9 C 0.4143(5) 0.2816(3) 0.1244(2) 0.0373(8) Uani 1 1 d .
H9A H 0.5414 0.2864 0.1215 0.045 Uiso 1 1 calc R
H9B H 0.3706 0.3272 0.0774 0.045 Uiso 1 1 calc R
O10 O 0.2280(5) 0.0208(3) 0.4641(3) 0.0960(13) Uani 1 1 d .
C10 C 0.3655(5) 0.1726(3) 0.1198(2) 0.0348(8) Uani 1 1 d .
O11 O -0.1910(5) 0.3426(3) 0.0212(2) 0.0995(13) Uani 1 1 d .
C11 C 0.2940(5) 0.4263(2) 0.1858(2) 0.0399(8) Uani 1 1 d .
H11A H 0.3834 0.4627 0.1485 0.048 Uiso 1 1 calc R
H11B H 0.2907 0.4545 0.2377 0.048 Uiso 1 1 calc R
O12 O -0.2699(8) 0.5521(4) 0.0536(3) 0.142(2) Uani 1 1 d .
C12 C 0.1184(6) 0.4450(3) 0.1488(2) 0.0467(10) Uani 1 1 d .
C13 C -0.1082(5) 0.3603(3) 0.6409(2) 0.0361(8) Uani 1 1 d .
H13 H -0.1539 0.4279 0.6372 0.043 Uiso 1 1 calc R
C14 C -0.0260(6) 0.2204(3) 0.5803(2) 0.0481(10) Uani 1 1 d .
H14 H -0.0105 0.1879 0.5331 0.058 Uiso 1 1 calc R
C15 C -0.0646(4) 0.3124(3) 0.7152(2) 0.0343(7) Uani 1 1 d .
H15 H -0.0787 0.3473 0.7611 0.041 Uiso 1 1 calc R
C16 C 0.0181(5) 0.1664(3) 0.6540(2) 0.0460(10) Uani 1 1 d .
H16 H 0.0602 0.0982 0.6564 0.055 Uiso 1 1 calc R
C17 C 0.0009(4) 0.2118(2) 0.7242(2) 0.0309(7) Uani 1 1 d .
C18 C 0.0558(4) 0.1592(2) 0.80309(19) 0.0308(7) Uani 1 1 d .
C19 C 0.0900(5) 0.2123(3) 0.8664(2) 0.0396(8) Uani 1 1 d .
H19 H 0.0706 0.2839 0.8611 0.048 Uiso 1 1 calc R
C20 C 0.0815(5) 0.0529(3) 0.8175(2) 0.0444(9) Uani 1 1 d .
H20 H 0.0549 0.0125 0.7776 0.053 Uiso 1 1 calc R
C21 C 0.1520(5) 0.1605(3) 0.9368(2) 0.0422(9) Uani 1 1 d .
H21 H 0.1731 0.1984 0.9792 0.051 Uiso 1 1 calc R
C22 C 0.1450(5) 0.0076(3) 0.8894(2) 0.0464(9) Uani 1 1 d .
H22 H 0.1621 -0.0643 0.8973 0.056 Uiso 1 1 calc R
C23 C -0.3412(5) 0.5673(3) 0.4204(2) 0.0429(9) Uani 1 1 d .
H23 H -0.3470 0.5711 0.4770 0.051 Uiso 1 1 calc R
C24 C -0.2512(5) 0.4839(3) 0.3137(2) 0.0364(8) Uani 1 1 d .
H24 H -0.1919 0.4282 0.2936 0.044 Uiso 1 1 calc R
C25 C -0.4229(5) 0.6432(3) 0.3698(2) 0.0410(9) Uani 1 1 d .
H25 H -0.4824 0.6976 0.3916 0.049 Uiso 1 1 calc R
C26 C -0.3303(4) 0.5564(3) 0.2590(2) 0.0351(8) Uani 1 1 d .
H26 H -0.3254 0.5496 0.2029 0.042 Uiso 1 1 calc R
C27 C -0.4174(4) 0.6395(2) 0.28651(19) 0.0308(7) Uani 1 1 d .
C28 C -0.4956(4) 0.7232(2) 0.22980(19) 0.0303(7) Uani 1 1 d .
C29 C -0.5154(5) 0.8209(3) 0.2490(2) 0.0389(8) Uani 1 1 d .
H29 H -0.4837 0.8355 0.3001 0.047 Uiso 1 1 calc R
C30 C -0.5461(4) 0.7064(3) 0.1538(2) 0.0336(7) Uani 1 1 d .
H30 H -0.5347 0.6405 0.1381 0.040 Uiso 1 1 calc R
C31 C -0.5814(5) 0.8970(3) 0.1933(2) 0.0412(9) Uani 1 1 d .
H31 H -0.5932 0.9638 0.2075 0.049 Uiso 1 1 calc R
C32 C -0.6129(5) 0.7867(3) 0.1018(2) 0.0365(8) Uani 1 1 d .
H32 H -0.6484 0.7739 0.0508 0.044 Uiso 1 1 calc R

loop_
_atom_site_aniso_label
_atom_site_aniso_U_11
_atom_site_aniso_U_22
_atom_site_aniso_U_33
_atom_site_aniso_U_23
_atom_site_aniso_U_13
_atom_site_aniso_U_12
Cu1 0.0345(2) 0.0269(2) 0.0359(2) -0.00703(18) -0.00585(18) 0.00271(17)
O1 0.0439(17) 0.080(2) 0.084(2) 0.0083(19) -0.0074(16) 0.0268(16)
N1 0.0437(16) 0.0232(14) 0.0288(14) -0.0018(11) -0.0043(12) 0.0009(12)
C1 0.0309(18) 0.0314(18) 0.045(2) -0.0059(15) -0.0036(15) -0.0010(14)
Cu2 0.0507(3) 0.0389(3) 0.0301(3) 0.00347(19) -0.0141(2) 0.0144(2)
O2 0.0349(14) 0.0546(17) 0.0671(18) -0.0312(15) 0.0080(13) -0.0080(12)
N2 0.0402(16) 0.0396(17) 0.0291(15) 0.0028(12) -0.0099(12) 0.0102(13)
C2 0.0355(18) 0.0286(17) 0.0349(18) -0.0056(14) 0.0052(14) -0.0015(14)
Cu3 0.0566(3) 0.0380(3) 0.0343(3) 0.0072(2) -0.0156(2) 0.0116(2)
O3 0.0574(16) 0.0392(14) 0.0347(13) -0.0112(11) 0.0028(12) 0.0025(12)
N3 0.0478(18) 0.0336(16) 0.0312(16) 0.0060(12) -0.0121(13) 0.0054(13)
C3 0.0337(17) 0.0268(16) 0.0299(17) -0.0040(13) -0.0026(13) -0.0041(13)
O4 0.0478(15) 0.0337(13) 0.0455(15) -0.0121(11) 0.0034(12) -0.0047(11)
N4 0.0394(16) 0.0337(16) 0.0317(15) 0.0020(12) -0.0101(12) 0.0082(13)
C4 0.0326(17) 0.0304(17) 0.0313(17) -0.0065(14) -0.0047(14) 0.0041(14)
O5 0.0702(19) 0.0393(15) 0.0548(17) -0.0042(13) -0.0317(15) 0.0081(14)
N5 0.0385(16) 0.0304(15) 0.0322(15) 0.0031(12) -0.0121(12) 0.0050(12)
C5 0.044(2) 0.043(2) 0.0288(18) -0.0072(15) -0.0068(15) 0.0107(16)
O6 0.100(2) 0.0323(15) 0.0572(19) -0.0019(13) -0.0167(17) 0.0217(15)
C6 0.041(2) 0.040(2) 0.039(2) -0.0015(16) -0.0095(16) 0.0097(16)
O7 0.0371(13) 0.0383(14) 0.0478(15) -0.0173(12) -0.0079(11) 0.0091(11)
C7 0.0319(19) 0.039(2) 0.065(3) -0.0112(19) -0.0001(19) 0.0021(16)
O8 0.0431(14) 0.0515(16) 0.0353(14) -0.0154(12) -0.0060(11) 0.0168(12)
C8 0.0427(19) 0.0266(17) 0.0271(17) -0.0006(13) -0.0027(14) 0.0080(14)
O9 0.104(3) 0.100(3) 0.073(2) -0.031(2) -0.004(2) 0.005(2)
C9 0.054(2) 0.0332(19) 0.0247(17) -0.0040(14) -0.0018(15) -0.0022(16)
O10 0.067(2) 0.097(3) 0.121(3) -0.002(3) -0.022(2) 0.003(2)
C10 0.045(2) 0.0322(18) 0.0276(17) -0.0029(14) -0.0087(15) 0.0027(15)
O11 0.095(3) 0.127(4) 0.079(3) -0.017(2) -0.009(2) -0.042(3)
C11 0.059(2) 0.0238(17) 0.0370(19) -0.0030(15) -0.0057(17) 0.0016(16)
O12 0.187(5) 0.166(5) 0.066(3) -0.014(3) -0.002(3) 0.090(4)
C12 0.071(3) 0.036(2) 0.033(2) -0.0035(16) -0.0083(18) 0.0117(19)
C13 0.044(2) 0.0287(18) 0.0332(18) 0.0024(14) -0.0040(15) 0.0116(15)
C14 0.071(3) 0.043(2) 0.0294(19) -0.0034(16) -0.0147(18) 0.017(2)
C15 0.0413(19) 0.0316(18) 0.0293(17) -0.0016(14) -0.0075(14) 0.0060(15)
C16 0.073(3) 0.0322(19) 0.033(2) -0.0036(15) -0.0173(18) 0.0191(18)
C17 0.0314(17) 0.0292(17) 0.0304(17) 0.0032(14) -0.0070(13) 0.0021(13)
C18 0.0333(17) 0.0280(17) 0.0294(17) 0.0033(13) -0.0073(13) 0.0043(13)
C19 0.055(2) 0.0258(17) 0.039(2) -0.0018(15) -0.0161(17) 0.0064(16)
C20 0.067(3) 0.032(2) 0.0347(19) -0.0029(15) -0.0149(18) 0.0046(18)
C21 0.058(2) 0.039(2) 0.0314(19) -0.0050(16) -0.0187(17) 0.0042(17)
C22 0.067(3) 0.0301(19) 0.041(2) 0.0019(16) -0.0158(19) 0.0077(18)
C23 0.056(2) 0.045(2) 0.0271(18) -0.0031(16) -0.0097(16) 0.0142(18)
C24 0.0407(19) 0.0322(18) 0.0356(19) -0.0018(15) -0.0097(15) 0.0099(15)
C25 0.053(2) 0.040(2) 0.0302(18) -0.0044(15) -0.0118(16) 0.0185(17)
C26 0.045(2) 0.0310(18) 0.0289(17) -0.0027(14) -0.0098(15) 0.0078(15)
C27 0.0320(17) 0.0304(17) 0.0291(17) 0.0017(14) -0.0111(13) 0.0025(14)
C28 0.0289(16) 0.0294(17) 0.0311(17) 0.0026(14) -0.0084(13) 0.0022(13)
C29 0.055(2) 0.0331(19) 0.0305(18) -0.0061(15) -0.0162(16) 0.0090(16)
C30 0.0412(19) 0.0262(17) 0.0332(18) -0.0010(14) -0.0095(14) 0.0033(14)
C31 0.059(2) 0.0267(18) 0.039(2) -0.0056(15) -0.0166(17) 0.0109(16)
C32 0.045(2) 0.0353(19) 0.0287(17) 0.0016(14) -0.0109(15) 0.0015(15)

loop_
_atom_type_symbol
_atom_type_description
_atom_type_scat_dispersion_real
_atom_type_scat_dispersion_imag
_atom_type_scat_source
C C 0.0033 0.0016 'International Tables Vol C Tables 4.2.6.8 and 6.1.1.4'
H H 0.0000 0.0000 'International Tables Vol C Tables 4.2.6.8 and 6.1.1.4'
N N 0.0061 0.0033 'International Tables Vol C Tables 4.2.6.8 and 6.1.1.4'
O O 0.0106 0.0060 'International Tables Vol C Tables 4.2.6.8 and 6.1.1.4'
Cu Cu 0.3201 1.2651 'International Tables Vol C Tables 4.2.6.8 and 6.1.1.4'

loop_
_geom_angle_atom_site_label_1
_geom_angle_atom_site_label_2
_geom_angle_atom_site_label_3
_geom_angle
_geom_angle_site_symmetry_1
_geom_angle_site_symmetry_3
O2 Cu1 O4 93.73(11) 1_455 .
O2 Cu1 O7 90.55(11) 1_455 .
O4 Cu1 O7 163.08(11) . .
O2 Cu1 N1 172.74(12) 1_455 .
O4 Cu1 N1 85.11(11) . .
O7 Cu1 N1 88.58(10) . .
O2 Cu1 O5 109.25(13) 1_455 .
O4 Cu1 O5 105.90(11) . .
O7 Cu1 O5 88.03(11) . .
N1 Cu1 O5 77.92(11) . .
C3 N1 C9 115.9(3) . .
C3 N1 C11 115.7(2) . .
C9 N1 C11 109.8(3) . .
C3 N1 Cu1 102.06(19) . .
C9 N1 Cu1 103.84(19) . .
C11 N1 Cu1 108.2(2) . .
C6 C1 C2 120.6(3) . .
C6 C1 C7 119.4(3) . .
C2 C1 C7 120.0(3) . .
N4 Cu2 N2 153.90(13) . .
N4 Cu2 O8 109.91(11) . .
N2 Cu2 O8 95.26(11) . .
C7 O2 Cu1 121.4(2) . 1_655
C14 N2 C13 116.4(3) . .
C14 N2 Cu2 123.0(2) . .
C13 N2 Cu2 120.2(2) . .
C3 C2 C1 120.5(3) . .
N5 Cu3 N3 157.69(13) 1_645 1_554
N5 Cu3 O3 100.70(11) 1_645 .
N3 Cu3 O3 101.45(12) 1_554 .
C10 O3 Cu3 110.8(2) . .
C21 N3 C22 116.6(3) . .
C21 N3 Cu3 122.6(2) . 1_556
C22 N3 Cu3 120.5(2) . 1_556
C2 C3 C4 119.1(3) . .
C2 C3 N1 122.3(3) . .
C4 C3 N1 118.5(3) . .
C10 O4 Cu1 114.7(2) . .
C24 N4 C23 117.0(3) . .
C24 N4 Cu2 123.4(2) . .
C23 N4 Cu2 119.4(2) . .
C5 C4 C3 118.8(3) . .
C5 C4 C8 117.4(3) . .
C3 C4 C8 123.5(3) . .
C12 O5 Cu1 109.5(2) . .
C31 N5 C32 117.0(3) . .
C31 N5 Cu3 121.9(2) . 1_465
C32 N5 Cu3 121.0(2) . 1_465
C4 C5 C6 122.2(3) . .
C1 C6 C5 118.7(3) . .
C8 O7 Cu1 121.9(2) . .
O1 C7 O2 124.3(4) . .
O1 C7 C1 120.0(4) . .
O2 C7 C1 115.7(4) . .
C8 O8 Cu2 118.2(2) . .
O8 C8 O7 123.3(3) . .
O8 C8 C4 117.5(3) . .
O7 C8 C4 119.2(3) . .
N1 C9 C10 111.2(3) . .
O3 C10 O4 123.7(3) . .
O3 C10 C9 119.4(3) . .
O4 C10 C9 116.8(3) . .
N1 C11 C12 112.0(3) . .
O5 C12 O6 125.8(4) . .
O5 C12 C11 118.1(3) . .
O6 C12 C11 116.1(4) . .
N2 C13 C15 123.4(3) . .
N2 C14 C16 123.4(3) . .
C13 C15 C17 120.5(3) . .
C14 C16 C17 120.2(3) . .
C16 C17 C15 116.1(3) . .
C16 C17 C18 122.0(3) . .
C15 C17 C18 121.8(3) . .
C19 C18 C20 116.3(3) . .
C19 C18 C17 122.0(3) . .
C20 C18 C17 121.7(3) . .
C21 C19 C18 119.8(3) . .
C22 C20 C18 120.1(3) . .
N3 C21 C19 123.8(3) . .
N3 C22 C20 123.4(3) . .
N4 C23 C25 123.4(3) . .
N4 C24 C26 123.2(3) . .
C23 C25 C27 119.7(3) . .
C24 C26 C27 119.7(3) . .
C25 C27 C26 117.0(3) . .
C25 C27 C28 120.9(3) . .
C26 C27 C28 122.1(3) . .
C29 C28 C30 117.5(3) . .
C29 C28 C27 121.3(3) . .
C30 C28 C27 121.2(3) . .
C31 C29 C28 119.5(3) . .
C32 C30 C28 119.5(3) . .
N5 C31 C29 123.6(3) . .
N5 C32 C30 123.0(3) . .

loop_
_geom_bond_atom_site_label_1
_geom_bond_atom_site_label_2
_geom_bond_distance
_geom_bond_site_symmetry_2
Cu1 O2 1.912(3) 1_455
Cu1 O4 1.942(2) .
Cu1 O7 1.963(2) .
Cu1 N1 2.051(3) .
Cu1 O5 2.238(3) .
O1 C7 1.233(5) .
N1 C3 1.464(4) .
N1 C9 1.487(4) .
N1 C11 1.496(4) .
C1 C6 1.385(5) .
C1 C2 1.398(5) .
C1 C7 1.507(5) .
Cu2 N4 1.922(3) .
Cu2 N2 1.926(3) .
Cu2 O8 2.203(3) .
O2 C7 1.285(5) .
O2 Cu1 1.912(3) 1_655
N2 C14 1.343(5) .
N2 C13 1.359(4) .
C2 C3 1.391(5) .
Cu3 N5 1.919(3) 1_645
Cu3 N3 1.919(3) 1_554
Cu3 O3 2.285(3) .
O3 C10 1.239(4) .
N3 C21 1.344(5) .
N3 C22 1.344(5) .
N3 Cu3 1.919(3) 1_556
C3 C4 1.420(4) .
O4 C10 1.276(4) .
N4 C24 1.343(4) .
N4 C23 1.345(4) .
C4 C5 1.385(5) .
C4 C8 1.512(5) .
O5 C12 1.253(5) .
N5 C31 1.345(4) .
N5 C32 1.345(4) .
N5 Cu3 1.919(3) 1_465
C5 C6 1.388(5) .
O6 C12 1.258(5) .
O7 C8 1.272(4) .
O8 C8 1.255(4) .
C9 C10 1.520(5) .
C11 C12 1.533(6) .
C13 C15 1.366(5) .
C14 C16 1.388(5) .
C15 C17 1.406(5) .
C16 C17 1.391(5) .
C17 C18 1.479(5) .
C18 C19 1.396(5) .
C18 C20 1.407(5) .
C19 C21 1.379(5) .
C20 C22 1.375(5) .
C23 C25 1.385(5) .
C24 C26 1.386(5) .
C25 C27 1.394(5) .
C26 C27 1.397(5) .
C27 C28 1.492(4) .
C28 C29 1.382(5) .
C28 C30 1.401(5) .
C29 C31 1.380(5) .
C30 C32 1.383(5) .
